data_7230563
loop_
_publ_author_name
'Daszkiewicz, Marek'
'Puszy\'nska-Tuszkanow, Mariola'
'Staszak, Zbigniew'
'Chojnacka, Ida'
'Fa\/ltynowicz, Hanna'
'Cie\'slak-Golonka, Maria'

_publ_section_title
;
 Single crystal-to-single crystal transformations induced by
 ammonia--water equilibrium changes
;
_journal_issue 21
_journal_name_full CrystEngComm
_journal_page_first 2907
_journal_paper_doi 10.1039/C8CE00401C
_journal_volume 20
_journal_year 2018
_chemical_absolute_configuration syn
_chemical_formula_moiety 'C10 H10 N2 O2'
_chemical_formula_sum 'C10 H10 N2 O2'
_chemical_formula_weight 190.20
_space_group_crystal_system monoclinic
_space_group_IT_number 4
_space_group_name_Hall 'P 2yb'
_space_group_name_H-M_alt 'P 1 21 1'
_symmetry_space_group_name_Hall 'P 2yb'
_symmetry_space_group_name_H-M 'P 1 21 1'
_atom_sites_solution_hydrogens geom
_audit_creation_method SHELXL-2014/7
_audit_update_record
;
2018-03-13 deposited with the CCDC.
2018-04-26 downloaded from the CCDC.
;
_cell_angle_alpha 90
_cell_angle_beta 108.144(15)
_cell_angle_gamma 90
_cell_formula_units_Z 2
_cell_length_a 7.3454(13)
_cell_length_b 6.2161(10)
_cell_length_c 10.7970(18)
_cell_measurement_reflns_used 1386
_cell_measurement_temperature 295(2)
_cell_measurement_theta_max 27.48
_cell_measurement_theta_min 2.92
_cell_volume 468.48(14)
_computing_cell_refinement 'CrysAlis 1.171.32.6'
_computing_data_collection 'CrysAlis 1.171.32.6'
_computing_data_reduction 'CrysAlis 1.171.32.6'
_computing_structure_refinement 'SHELXL-2014/7 (Sheldrick, 2014)'
_computing_structure_solution 'SHELXS-2014/7 (Sheldrick, 2014)'
_diffrn_ambient_temperature 295(2)
_diffrn_detector_area_resol_mean '1024x1024 with blocks 2x2, 33.133pixel/mm'
_diffrn_measured_fraction_theta_full 0.997
_diffrn_measured_fraction_theta_max 0.997
_diffrn_measurement_device_type 'KUMA KM-4 with area CCD detector'
_diffrn_measurement_method \w-scan
_diffrn_radiation_type MoK\a
_diffrn_radiation_wavelength 0.71073
_diffrn_reflns_av_R_equivalents 0.0737
_diffrn_reflns_av_unetI/netI 0.0664
_diffrn_reflns_Laue_measured_fraction_full 0.997
_diffrn_reflns_Laue_measured_fraction_max 0.997
_diffrn_reflns_limit_h_max 9
_diffrn_reflns_limit_h_min -9
_diffrn_reflns_limit_k_max 8
_diffrn_reflns_limit_k_min -8
_diffrn_reflns_limit_l_max 14
_diffrn_reflns_limit_l_min -14
_diffrn_reflns_number 6586
_diffrn_reflns_point_group_measured_fraction_full 0.998
_diffrn_reflns_point_group_measured_fraction_max 0.999
_diffrn_reflns_theta_full 25.242
_diffrn_reflns_theta_max 27.477
_diffrn_reflns_theta_min 2.918
_diffrn_source 'fine-focus sealed tube'
_exptl_absorpt_coefficient_mu 0.096
_exptl_absorpt_correction_type none
_exptl_crystal_colour colourless
_exptl_crystal_density_diffrn 1.348
_exptl_crystal_description prism
_exptl_crystal_F_000 200
_exptl_crystal_size_max 0.41
_exptl_crystal_size_mid 0.22
_exptl_crystal_size_min 0.15
_refine_diff_density_max 0.269
_refine_diff_density_min -0.221
_refine_diff_density_rms 0.064
_refine_ls_abs_structure_details
;
 Refined as a perfect inversion twin.
;
_refine_ls_abs_structure_Flack 0.5
_refine_ls_extinction_coef 0.12(4)
_refine_ls_extinction_expression Fc^*^=kFc[1+0.001xFc^2^\l^3^/sin(2\q)]^-1/4^
_refine_ls_extinction_method 'SHELXL-2014/7 (Sheldrick 2014'
_refine_ls_goodness_of_fit_ref 1.001
_refine_ls_hydrogen_treatment constr
_refine_ls_matrix_type full
_refine_ls_number_parameters 129
_refine_ls_number_reflns 2123
_refine_ls_number_restraints 1
_refine_ls_restrained_S_all 1.001
_refine_ls_R_factor_all 0.0895
_refine_ls_R_factor_gt 0.0673
_refine_ls_shift/su_max <0.001
_refine_ls_shift/su_mean <0.001
_refine_ls_structure_factor_coef Fsqd
_refine_ls_weighting_details 'w=1/[\s^2^(Fo^2^)+(0.1224P)^2^] where P=(Fo^2^+2Fc^2^)/3'
_refine_ls_weighting_scheme calc
_refine_ls_wR_factor_gt 0.1840
_refine_ls_wR_factor_ref 0.1977
_reflns_Friedel_coverage 0.831
_reflns_Friedel_fraction_full 1.000
_reflns_Friedel_fraction_max 1.000
_reflns_number_gt 1386
_reflns_number_total 2123
_reflns_threshold_expression 'I > 2\s(I)'
_cod_data_source_file c8ce00401c2.cif
_cod_data_source_block 5m5f
_cod_depositor_comments 'Adding full bibliography for 7230563--7230565.cif.'
_cod_database_code 7230563
_shelx_shelxl_version_number 2014/7
_shelx_space_group_comment
;
The symmetry employed for this shelxl refinement is uniquely defined
by the following loop, which should always be used as a source of
symmetry information in preference to the above space-group names.
They are only intended as comments.
;

loop_
_space_group_symop_operation_xyz
'x, y, z'
'-x, y+1/2, -z'

loop_
_atom_site_label
_atom_site_type_symbol
_atom_site_fract_x
_atom_site_fract_y
_atom_site_fract_z
_atom_site_U_iso_or_equiv
_atom_site_adp_type
_atom_site_occupancy
_atom_site_site_symmetry_order
_atom_site_calc_flag
_atom_site_refinement_flags_posn
_atom_site_refinement_flags_adp
N1 N 0.2554(6) 0.4362(6) 0.3324(4) 0.0502(12) Uani 1 1 d . .
H1 H 0.2707 0.3009 0.3224 0.060 Uiso 1 1 calc R U
C2 C 0.1435(7) 0.5130(9) 0.3967(4) 0.0458(13) Uani 1 1 d . .
N3 N 0.1554(6) 0.7377(7) 0.3941(4) 0.0448(11) Uani 1 1 d . .
H3 H 0.0928 0.8233 0.4286 0.054 Uiso 1 1 calc R U
C4 C 0.2773(6) 0.8029(8) 0.3306(4) 0.0381(10) Uani 1 1 d . .
C5 C 0.3498(6) 0.6008(7) 0.2801(4) 0.0372(10) Uani 1 1 d . .
O1 O 0.0464(6) 0.4129(7) 0.4500(4) 0.0677(12) Uani 1 1 d . .
O2 O 0.3264(6) 0.9858(5) 0.3190(4) 0.0558(11) Uani 1 1 d . .
C6 C 0.5683(7) 0.5879(11) 0.3408(5) 0.0572(15) Uani 1 1 d . .
H6A H 0.6016 0.6046 0.4336 0.086 Uiso 1 1 calc R U
H6B H 0.6272 0.7004 0.3058 0.086 Uiso 1 1 calc R U
H6C H 0.6126 0.4508 0.3211 0.086 Uiso 1 1 calc R U
C7 C 0.2939(5) 0.5992(9) 0.1316(4) 0.0373(10) Uani 1 1 d . .
C8 C 0.3390(7) 0.7752(9) 0.0670(5) 0.0499(12) Uani 1 1 d . .
H8 H 0.3999 0.8946 0.1137 0.060 Uiso 1 1 calc R U
C9 C 0.2923(8) 0.7710(12) -0.0672(5) 0.0636(16) Uani 1 1 d . .
H9 H 0.3231 0.8887 -0.1100 0.076 Uiso 1 1 calc R U
C10 C 0.2018(8) 0.5978(14) -0.1389(5) 0.0650(16) Uani 1 1 d . .
H10 H 0.1709 0.5980 -0.2292 0.078 Uiso 1 1 calc R U
C11 C 0.1579(8) 0.4250(13) -0.0755(5) 0.0655(17) Uani 1 1 d . .
H11 H 0.0988 0.3052 -0.1228 0.079 Uiso 1 1 calc R U
C12 C 0.2010(7) 0.4272(9) 0.0590(4) 0.0486(12) Uani 1 1 d . .
H12 H 0.1665 0.3105 0.1007 0.058 Uiso 1 1 calc R U

loop_
_atom_site_aniso_label
_atom_site_aniso_U_11
_atom_site_aniso_U_22
_atom_site_aniso_U_33
_atom_site_aniso_U_23
_atom_site_aniso_U_13
_atom_site_aniso_U_12
N1 0.079(3) 0.031(2) 0.056(2) 0.004(2) 0.044(2) 0.003(2)
C2 0.056(3) 0.047(3) 0.040(2) 0.003(2) 0.023(2) -0.002(2)
N3 0.057(2) 0.038(3) 0.048(2) -0.0010(19) 0.0295(19) 0.0066(18)
C4 0.047(2) 0.035(3) 0.034(2) -0.0015(19) 0.0153(18) 0.003(2)
C5 0.049(2) 0.028(2) 0.039(2) -0.002(2) 0.0217(17) 0.001(2)
O1 0.086(3) 0.065(3) 0.070(2) 0.006(2) 0.050(2) -0.012(2)
O2 0.086(3) 0.0282(19) 0.060(2) -0.0058(16) 0.0330(19) -0.0063(18)
C6 0.054(3) 0.074(4) 0.048(2) 0.003(3) 0.021(2) 0.011(3)
C7 0.0372(19) 0.042(3) 0.037(2) 0.003(2) 0.0186(17) 0.004(2)
C8 0.063(3) 0.049(3) 0.046(3) 0.002(2) 0.028(2) -0.008(3)
C9 0.078(4) 0.072(4) 0.048(3) 0.017(3) 0.030(3) 0.008(3)
C10 0.067(3) 0.092(5) 0.034(2) 0.004(3) 0.013(2) 0.011(4)
C11 0.058(3) 0.085(5) 0.047(3) -0.020(3) 0.008(2) -0.007(3)
C12 0.054(3) 0.050(3) 0.044(2) -0.009(2) 0.019(2) -0.010(2)

loop_
_atom_type_symbol
_atom_type_description
_atom_type_scat_dispersion_real
_atom_type_scat_dispersion_imag
_atom_type_scat_source
C C 0.0033 0.0016 'International Tables Vol C Tables 4.2.6.8 and 6.1.1.4'
H H 0.0000 0.0000 'International Tables Vol C Tables 4.2.6.8 and 6.1.1.4'
N N 0.0061 0.0033 'International Tables Vol C Tables 4.2.6.8 and 6.1.1.4'
O O 0.0106 0.0060 'International Tables Vol C Tables 4.2.6.8 and 6.1.1.4'

loop_
_geom_angle_atom_site_label_1
_geom_angle_atom_site_label_2
_geom_angle_atom_site_label_3
_geom_angle
C2 N1 C5 113.8(4)
C2 N1 H1 123.1
C5 N1 H1 123.1
O1 C2 N1 128.0(5)
O1 C2 N3 124.7(5)
N1 C2 N3 107.3(4)
C4 N3 C2 111.4(4)
C4 N3 H3 124.3
C2 N3 H3 124.3
O2 C4 N3 126.9(4)
O2 C4 C5 125.9(4)
N3 C4 C5 107.2(4)
N1 C5 C7 113.6(4)
N1 C5 C4 100.3(3)
C7 C5 C4 111.7(4)
N1 C5 C6 111.2(4)
C7 C5 C6 110.6(3)
C4 C5 C6 108.9(4)
C5 C6 H6A 109.5
C5 C6 H6B 109.5
H6A C6 H6B 109.5
C5 C6 H6C 109.5
H6A C6 H6C 109.5
H6B C6 H6C 109.5
C12 C7 C8 118.6(4)
C12 C7 C5 121.8(4)
C8 C7 C5 119.5(4)
C9 C8 C7 119.4(5)
C9 C8 H8 120.3
C7 C8 H8 120.3
C10 C9 C8 121.7(6)
C10 C9 H9 119.1
C8 C9 H9 119.1
C11 C10 C9 118.9(5)
C11 C10 H10 120.5
C9 C10 H10 120.5
C10 C11 C12 120.3(6)
C10 C11 H11 119.9
C12 C11 H11 119.9
C7 C12 C11 121.0(5)
C7 C12 H12 119.5
C11 C12 H12 119.5

loop_
_geom_bond_atom_site_label_1
_geom_bond_atom_site_label_2
_geom_bond_distance
N1 C2 1.320(6)
N1 C5 1.446(6)
N1 H1 0.8600
C2 O1 1.217(6)
C2 N3 1.401(7)
N3 C4 1.349(6)
N3 H3 0.8600
C4 O2 1.211(6)
C4 C5 1.530(6)
C5 C7 1.527(5)
C5 C6 1.535(6)
C6 H6A 0.9600
C6 H6B 0.9600
C6 H6C 0.9600
C7 C12 1.375(7)
C7 C8 1.392(7)
C8 C9 1.381(7)
C8 H8 0.9300
C9 C10 1.372(10)
C9 H9 0.9300
C10 C11 1.365(11)
C10 H10 0.9300
C11 C12 1.387(7)
C11 H11 0.9300
C12 H12 0.9300

loop_
_geom_hbond_atom_site_label_D
_geom_hbond_atom_site_label_H
_geom_hbond_atom_site_label_A
_geom_hbond_distance_DH
_geom_hbond_distance_HA
_geom_hbond_distance_DA
_geom_hbond_angle_DHA
_geom_hbond_site_symmetry_A
N1 H1 O2 0.86 2.00 2.860(5) 173.8 1_545
N3 H3 O1 0.86 1.98 2.788(5) 156.6 2_556

loop_
_geom_torsion_atom_site_label_1
_geom_torsion_atom_site_label_2
_geom_torsion_atom_site_label_3
_geom_torsion_atom_site_label_4
_geom_torsion
C5 N1 C2 O1 179.5(5)
C5 N1 C2 N3 -0.6(6)
O1 C2 N3 C4 178.6(4)
N1 C2 N3 C4 -1.3(6)
C2 N3 C4 O2 -175.2(5)
C2 N3 C4 C5 2.5(5)
C2 N1 C5 C7 -117.4(5)
C2 N1 C5 C4 1.9(5)
C2 N1 C5 C6 117.0(5)
O2 C4 C5 N1 175.1(5)
N3 C4 C5 N1 -2.6(4)
O2 C4 C5 C7 -64.2(5)
N3 C4 C5 C7 118.1(4)
O2 C4 C5 C6 58.3(6)
N3 C4 C5 C6 -119.3(4)
N1 C5 C7 C12 -14.9(6)
C4 C5 C7 C12 -127.5(4)
C6 C5 C7 C12 111.0(5)
N1 C5 C7 C8 165.7(4)
C4 C5 C7 C8 53.0(5)
C6 C5 C7 C8 -68.5(6)
C12 C7 C8 C9 -1.1(7)
C5 C7 C8 C9 178.4(4)
C7 C8 C9 C10 0.2(8)
C8 C9 C10 C11 -0.3(9)
C9 C10 C11 C12 1.3(9)
C8 C7 C12 C11 2.0(7)
C5 C7 C12 C11 -177.5(5)
C10 C11 C12 C7 -2.1(8)
